data_7018026
loop_
_publ_author_name
'Gupta, Arvind K.'
'Chipem, Francis A. S.'
'Boomishankar, Ramamoorthy'

_publ_section_title
;
 A 2-pyridyl (py) attached phosphine imine [P(Npy)(NHpy)(3)] and an imido
 phosphinate ion [P(Npy)(2)(NHpy)(2)](-) in its Ag(i) complex.
;
_journal_issue 6
_journal_name_full 'Dalton transactions (Cambridge, England : 2003)'
_journal_page_first 1848
_journal_page_last 1853
_journal_paper_doi 10.1039/c1dt12004b
_journal_volume 41
_journal_year 2012
_chemical_formula_sum 'C15 H15 N6 O P'
_chemical_formula_weight 326.30
_chemical_name_systematic
;
?
;
_space_group_IT_number 148
_symmetry_cell_setting hexagonal
_symmetry_space_group_name_Hall '-R 3'
_symmetry_space_group_name_H-M 'R -3 :H'
_atom_sites_solution_hydrogens geom
_atom_sites_solution_primary direct
_atom_sites_solution_secondary difmap
_audit_creation_method SHELXL-97
_cell_angle_alpha 90.00
_cell_angle_beta 90.00
_cell_angle_gamma 120.00
_cell_formula_units_Z 6
_cell_length_a 10.10120(10)
_cell_length_b 10.10120(10)
_cell_length_c 28.4343(7)
_cell_measurement_temperature 296(2)
_cell_volume 2512.58(7)
_computing_structure_refinement 'SHELXL-97 (Sheldrick, 2008)'
_computing_structure_solution 'SHELXS-97 (Sheldrick, 2008)'
_diffrn_ambient_temperature 296(2)
_diffrn_measured_fraction_theta_full 0.998
_diffrn_measured_fraction_theta_max 0.998
_diffrn_measurement_device_type 'Bruker Smart Apex II'
_diffrn_measurement_method 'Omega and phi scans'
_diffrn_radiation_monochromator graphite
_diffrn_radiation_source 'fine-focus sealed tube'
_diffrn_radiation_type MoK\a
_diffrn_radiation_wavelength 0.71073
_diffrn_reflns_av_R_equivalents 0.0455
_diffrn_reflns_av_sigmaI/netI 0.0153
_diffrn_reflns_limit_h_max 13
_diffrn_reflns_limit_h_min -13
_diffrn_reflns_limit_k_max 11
_diffrn_reflns_limit_k_min -12
_diffrn_reflns_limit_l_max 37
_diffrn_reflns_limit_l_min -36
_diffrn_reflns_number 12703
_diffrn_reflns_theta_full 28.22
_diffrn_reflns_theta_max 28.22
_diffrn_reflns_theta_min 2.73
_exptl_absorpt_coefficient_mu 0.177
_exptl_absorpt_correction_type none
_exptl_crystal_colour colourless
_exptl_crystal_density_diffrn 1.294
_exptl_crystal_density_method 'not measured'
_exptl_crystal_description prism
_exptl_crystal_F_000 1020
_exptl_crystal_size_max 0.2
_exptl_crystal_size_mid 0.2
_exptl_crystal_size_min 0.2
_refine_diff_density_max 0.560
_refine_diff_density_min -0.241
_refine_diff_density_rms 0.060
_refine_ls_extinction_coef 0.0048(9)
_refine_ls_extinction_expression Fc^*^=kFc[1+0.001xFc^2^\l^3^/sin(2\q)]^-1/4^
_refine_ls_extinction_method SHELXL
_refine_ls_goodness_of_fit_ref 1.153
_refine_ls_hydrogen_treatment mixed
_refine_ls_matrix_type full
_refine_ls_number_parameters 74
_refine_ls_number_reflns 1390
_refine_ls_number_restraints 0
_refine_ls_restrained_S_all 1.153
_refine_ls_R_factor_all 0.0442
_refine_ls_R_factor_gt 0.0421
_refine_ls_shift/su_max 0.000
_refine_ls_shift/su_mean 0.000
_refine_ls_structure_factor_coef Fsqd
_refine_ls_weighting_details 'calc w=1/[\s^2^(Fo^2^)+(0.0777P)^2^+2.4435P] where P=(Fo^2^+2Fc^2^)/3'
_refine_ls_weighting_scheme calc
_refine_ls_wR_factor_gt 0.1346
_refine_ls_wR_factor_ref 0.1367
_reflns_number_gt 1295
_reflns_number_total 1390
_reflns_threshold_expression >2sigma(I)
_cod_data_source_file c1dt12004b.txt
_cod_data_source_block Compound2
_cod_depositor_comments
;
The following automatic conversions were performed:

'_symmetry_cell_setting' value 'Hexagonal' changed to 'hexagonal'
according to /home/saulius/struct/CIF-dictionaries/cif_core.dic
dictionary named 'cif_core.dic' version 2.4.1 from 2010-06-29.

Automatic conversion script
Id: cif_fix_values 1715 2011-07-08 13:25:40Z adriana 
;
_cod_original_cell_volume 2512.57(7)
_cod_original_sg_symbol_H-M R-3
_cod_database_code 7018026

loop_
_symmetry_equiv_pos_as_xyz
'x, y, z'
'-y, x-y, z'
'-x+y, -x, z'
'x+2/3, y+1/3, z+1/3'
'-y+2/3, x-y+1/3, z+1/3'
'-x+y+2/3, -x+1/3, z+1/3'
'x+1/3, y+2/3, z+2/3'
'-y+1/3, x-y+2/3, z+2/3'
'-x+y+1/3, -x+2/3, z+2/3'
'-x, -y, -z'
'y, -x+y, -z'
'x-y, x, -z'
'-x+2/3, -y+1/3, -z+1/3'
'y+2/3, -x+y+1/3, -z+1/3'
'x-y+2/3, x+1/3, -z+1/3'
'-x+1/3, -y+2/3, -z+2/3'
'y+1/3, -x+y+2/3, -z+2/3'
'x-y+1/3, x+2/3, -z+2/3'

loop_
_atom_site_label
_atom_site_type_symbol
_atom_site_fract_x
_atom_site_fract_y
_atom_site_fract_z
_atom_site_U_iso_or_equiv
_atom_site_adp_type
_atom_site_occupancy
_atom_site_symmetry_multiplicity
_atom_site_calc_flag
_atom_site_refinement_flags
P1 P 0.6667 0.3333 0.075238(19) 0.0228(2) Uani 1 3 d S
O1 O 0.6667 0.3333 0.12714(6) 0.0304(4) Uani 1 3 d S
N1 N 0.83890(13) 0.40053(14) 0.05212(4) 0.0268(3) Uani 1 1 d .
N2 N 1.07295(16) 0.41885(18) 0.03905(5) 0.0412(4) Uani 1 1 d .
H1 H 0.860(3) 0.450(3) 0.0286(10) 0.062 Uiso 1 1 d .
C1 C 0.95190(16) 0.36803(16) 0.06732(5) 0.0289(3) Uani 1 1 d .
C2 C 0.9394(2) 0.2891(3) 0.10887(7) 0.0505(5) Uani 1 1 d .
H2 H 0.8531 0.2537 0.1278 0.061 Uiso 1 1 calc R
C3 C 1.0575(3) 0.2648(4) 0.12127(9) 0.0786(9) Uani 1 1 d .
H3 H 1.0520 0.2127 0.1488 0.094 Uiso 1 1 calc R
C4 C 1.1830(3) 0.3180(4) 0.09268(10) 0.0888(11) Uani 1 1 d .
H4 H 1.2641 0.3031 0.1004 0.107 Uiso 1 1 calc R
C5 C 1.1859(3) 0.3936(4) 0.05245(9) 0.0679(8) Uani 1 1 d .
H5 H 1.2715 0.4297 0.0332 0.081 Uiso 1 1 calc R

loop_
_atom_site_aniso_label
_atom_site_aniso_U_11
_atom_site_aniso_U_22
_atom_site_aniso_U_33
_atom_site_aniso_U_23
_atom_site_aniso_U_13
_atom_site_aniso_U_12
P1 0.0240(3) 0.0240(3) 0.0204(3) 0.000 0.000 0.01198(13)
O1 0.0353(6) 0.0353(6) 0.0208(8) 0.000 0.000 0.0176(3)
N1 0.0247(5) 0.0299(6) 0.0252(6) 0.0068(4) 0.0015(4) 0.0133(5)
N2 0.0323(7) 0.0556(9) 0.0396(7) 0.0192(6) 0.0084(5) 0.0250(6)
C1 0.0266(6) 0.0298(7) 0.0304(7) 0.0062(5) 0.0018(5) 0.0142(5)
C2 0.0438(9) 0.0708(13) 0.0479(10) 0.0327(9) 0.0164(8) 0.0368(9)
C3 0.0676(14) 0.126(2) 0.0708(15) 0.0627(16) 0.0264(12) 0.0696(16)
C4 0.0634(15) 0.150(3) 0.0873(17) 0.070(2) 0.0285(13) 0.0790(19)
C5 0.0459(11) 0.110(2) 0.0653(13) 0.0448(13) 0.0232(10) 0.0523(13)

loop_
_atom_type_symbol
_atom_type_description
_atom_type_scat_dispersion_real
_atom_type_scat_dispersion_imag
_atom_type_scat_source
C C 0.0033 0.0016 'International Tables Vol C Tables 4.2.6.8 and 6.1.1.4'
H H 0.0000 0.0000 'International Tables Vol C Tables 4.2.6.8 and 6.1.1.4'
N N 0.0061 0.0033 'International Tables Vol C Tables 4.2.6.8 and 6.1.1.4'
O O 0.0106 0.0060 'International Tables Vol C Tables 4.2.6.8 and 6.1.1.4'
P P 0.1023 0.0942 'International Tables Vol C Tables 4.2.6.8 and 6.1.1.4'

loop_
_geom_angle_atom_site_label_1
_geom_angle_atom_site_label_2
_geom_angle_atom_site_label_3
_geom_angle
_geom_angle_site_symmetry_1
_geom_angle_site_symmetry_3
O1 P1 N1 113.40(4) . 3_665
O1 P1 N1 113.40(4) . 2_655
N1 P1 N1 105.27(5) 3_665 2_655
O1 P1 N1 113.40(4) . .
N1 P1 N1 105.27(5) 3_665 .
N1 P1 N1 105.27(5) 2_655 .
C1 N1 P1 126.34(10) . .
C1 N2 C5 117.28(14) . .
N2 C1 C2 122.31(14) . .
N2 C1 N1 114.87(12) . .
C2 C1 N1 122.82(13) . .
C3 C2 C1 118.61(17) . .
C4 C3 C2 119.46(18) . .
C5 C4 C3 118.2(2) . .
N2 C5 C4 124.08(19) . .

loop_
_geom_bond_atom_site_label_1
_geom_bond_atom_site_label_2
_geom_bond_distance
_geom_bond_site_symmetry_2
P1 O1 1.4759(17) .
P1 N1 1.6548(12) 3_665
P1 N1 1.6548(12) 2_655
P1 N1 1.6549(12) .
N1 C1 1.4043(18) .
N2 C1 1.3332(19) .
N2 C5 1.343(2) .
C1 C2 1.395(2) .
C2 C3 1.379(3) .
C3 C4 1.369(3) .
C4 C5 1.367(3) .

loop_
_geom_hbond_atom_site_label_D
_geom_hbond_atom_site_label_H
_geom_hbond_atom_site_label_A
_geom_hbond_distance_DH
_geom_hbond_distance_HA
_geom_hbond_distance_DA
_geom_hbond_angle_DHA
_geom_hbond_site_symmetry_A
N1 H1 N2 0.79(3) 2.24(3) 3.0359(18) 177(3) 10_765
